data_7203866
loop_
_publ_author_name
'Kinbara, Kazushi'
'Kobayashi, Yuka'
'Saigo, Kazuhiko'

_publ_section_title
;
 Chiral discrimination of 2-arylalkanoic acids by
 (1S,2R)-1-aminoindan-2-ol through the formation of a consistent
 columnar supramolecular hydrogen-bond network&#x200A;&#x2020;
;
_journal_issue 1
_journal_name_full 'Journal of the Chemical Society, Perkin Transactions 2'
_journal_page_first 111
_journal_paper_doi 10.1039/a905566e
_journal_year 2000
_chemical_compound_source 'Saigo laboratory'
_chemical_formula_moiety 'C19 H23 N1 O3       '
_chemical_formula_weight 313.00
_space_group_IT_number 4
_symmetry_cell_setting monoclinic
_symmetry_space_group_name_Hall 'P 2yb'
_symmetry_space_group_name_H-M 'P 1 21 1'
_atom_type_scat_source 'International Tables (1974)'
_cell_angle_alpha 90.000000(0)
_cell_angle_beta 99.10(2)
_cell_angle_gamma 90.000000(0)
_cell_formula_units_Z 2
_cell_length_a 12.351(3)
_cell_length_b 6.170(2)
_cell_length_c 11.431(2)
_cell_measurement_reflns_used 20
_cell_measurement_temperature 293
_cell_measurement_theta_max 30
_cell_measurement_theta_min 1.5
_cell_volume 860.1(4)
_computing_cell_refinement 'MXC(MAC Science)'
_computing_data_collection 'MXC(MAC Science)'
_computing_data_reduction Crystan
_computing_molecular_graphics Crystan
_computing_publication_material Crystan
_computing_structure_refinement Crystan
_computing_structure_solution Crystan
_diffrn_measurement_device 'Mac Science MXC18'
_diffrn_measurement_method theta/2theta
_diffrn_orient_matrix_type standard
_diffrn_orient_matrix_UB_11 -0.00526
_diffrn_orient_matrix_UB_12 0.02029
_diffrn_orient_matrix_UB_13 0.08572
_diffrn_orient_matrix_UB_21 -0.06611
_diffrn_orient_matrix_UB_22 -0.09564
_diffrn_orient_matrix_UB_23 -0.00934
_diffrn_orient_matrix_UB_31 0.04823
_diffrn_orient_matrix_UB_32 -0.12927
_diffrn_orient_matrix_UB_33 0.02037
_diffrn_radiation_type 'Cu K-alpha'
_diffrn_radiation_wavelength 1.54178
_diffrn_reflns_av_R_equivalents 0.041
_diffrn_reflns_limit_h_max 14
_diffrn_reflns_limit_h_min 0
_diffrn_reflns_limit_k_max 0
_diffrn_reflns_limit_k_min -7
_diffrn_reflns_limit_l_max 13
_diffrn_reflns_limit_l_min -13
_diffrn_reflns_number 1895
_diffrn_reflns_theta_max 51.41
_exptl_absorpt_coefficient_mu 0.653
_exptl_absorpt_correction_type none
_exptl_crystal_colour Colourless
_exptl_crystal_density_diffrn 1.208
_exptl_crystal_density_meas 1.208
_exptl_crystal_description Needle
_exptl_crystal_size_max 0.6
_exptl_crystal_size_mid 0.2
_exptl_crystal_size_min 0.2
_refine_diff_density_max 0.17
_refine_diff_density_min -0.21
_refine_ls_extinction_method None
_refine_ls_goodness_of_fit_obs 1.050
_refine_ls_hydrogen_treatment noref
_refine_ls_number_parameters 207
_refine_ls_number_reflns 1311
_refine_ls_R_factor_obs 0.043
_refine_ls_shift/esd_max 0.0284
_refine_ls_shift/esd_mean 0.0075
_refine_ls_structure_factor_coef F
_refine_ls_weighting_scheme 'Count statistics'
_refine_ls_wR_factor_obs 0.047
_reflns_number_observed 1311
_reflns_number_total 1474
_reflns_observed_criterion refl_observed_if_I_>_1.50_sigma(I)
_cod_data_source_file a905566e.txt
_cod_data_source_block AI2
_cod_depositor_comments
;
The following automatic conversions were performed:
'_symmetry_cell_setting' value 'Monoclinic' changed to 'monoclinic'
according to '/home/saulius/struct/CIF-dictionaries/cif_core.dic'
dictionary named 'cif_core.dic' version 2.4.1 from 2010-06-29.

Automatic conversion script
Id: cif_fix_enum 1527 2010-12-29 10:47:43Z saulius 

The following automatic conversions were performed:

'_atom_site_thermal_displace_type' tag value 'Uij' was replaced with
'Uani' value 23 times.

Automatic conversion script
Id: cif_fix_values 1646 2011-03-28 12:23:43Z adriana 
;
_cod_original_cell_volume 860.2(4)
_cod_original_sg_symbol_H-M 'P 21          '
_cod_database_code 7203866

loop_
_symmetry_equiv_pos_as_xyz
+X,+Y,+Z
-X,+Y+0.5,-Z

loop_
_atom_site_aniso_label
_atom_site_aniso_U_11
_atom_site_aniso_U_22
_atom_site_aniso_U_33
_atom_site_aniso_U_12
_atom_site_aniso_U_13
_atom_site_aniso_U_23
O1 0.0429(6) 0.0452(8) 0.0615(8) 0.0000(7) -.0094(6) 0.0080(7)
O16 0.0477(7) 0.0443(8) 0.0416(7) -.0056(6) -.0081(5) 0.0044(6)
O3 0.0498(8) 0.0424(9) 0.0773(9) 0.0145(7) -.0045(6) -.0093(8)
N13 0.0433(7) 0.0325(9) 0.0393(7) 0.0043(7) 0.0000(6) -.0031(7)
C2 0.035(1) 0.047(1) 0.046(1) 0.006(1) 0.008(1) 0.006(1)
C4 0.0379(9) 0.0361(11) 0.0538(11) 0.0047(9) -.0010(8) -.0010(10)
C5 0.048(1) 0.061(1) 0.057(1) -0.002(1) 0.001(1) 0.008(1)
C6 0.082(1) 0.084(2) 0.073(1) 0.011(2) -0.009(1) 0.029(2)
C7 0.0382(9) 0.0506(12) 0.0424(10) 0.0092(10) -.0013(8) 0.0003(10)
C8 0.059(1) 0.072(2) 0.062(1) 0.019(1) 0.003(1) -0.014(1)
C9 0.058(2) 0.128(3) 0.071(2) 0.028(2) 0.019(1) -0.008(2)
C10 0.049(1) 0.128(3) 0.073(2) 0.007(2) 0.015(1) 0.023(2)
C11 0.051(1) 0.074(2) 0.084(2) -0.008(1) -0.005(1) 0.019(2)
C12 0.042(1) 0.059(1) 0.070(1) 0.003(1) 0.008(1) 0.002(1)
C14 0.0442(9) 0.0307(10) 0.0422(9) -.0017(9) 0.0066(8) 0.0025(8)
C15 0.0368(9) 0.0433(11) 0.0439(10) -.0011(9) 0.0048(8) 0.0067(9)
C17 0.052(1) 0.043(1) 0.050(1) 0.008(1) 0.009(1) -0.002(1)
C18 0.041(1) 0.045(1) 0.039(1) -0.001(1) 0.008(1) 0.000(1)
C19 0.062(1) 0.062(1) 0.050(1) 0.000(1) 0.017(1) -0.009(1)
C20 0.060(1) 0.092(2) 0.041(1) -0.010(1) 0.005(1) -0.009(1)
C21 0.054(1) 0.087(2) 0.042(1) 0.002(1) 0.004(1) 0.012(1)
C22 0.053(1) 0.054(1) 0.049(1) 0.007(1) 0.008(1) 0.010(1)
C23 0.0406(9) 0.0433(12) 0.0375(9) 0.0014(9) 0.0075(8) 0.0060(9)

loop_
_atom_site_label
_atom_site_fract_x
_atom_site_fract_y
_atom_site_fract_z
_atom_site_U_iso_or_equiv
_atom_site_occupancy
_atom_site_thermal_displace_type
O1 0.70342(9) -0.48060 0.08847(10) 0.0513(8) 1.000 Uani
O16 0.43370(8) -0.72527(28) 0.04676(9) 0.0457(7) 1.000 Uani
O3 0.78615(10) -0.19878(33) 0.18632(12) 0.0578(8) 1.000 Uani
N13 0.63253(10) -0.90318(31) 0.12153(11) 0.0391(8) 1.000 Uani
C2 0.78260(13) -0.39494(42) 0.15763(15) 0.043(1) 1.000 Uani
C4 0.87603(13) -0.54085(36) 0.21194(15) 0.043(1) 1.000 Uani
C5 0.87755(14) -0.55054(42) 0.34533(16) 0.056(1) 1.000 Uani
C6 0.95602(18) -0.71725(50) 0.40821(19) 0.082(2) 1.000 Uani
C7 0.98491(14) -0.47150(41) 0.17937(15) 0.044(1) 1.000 Uani
C8 1.04401(17) -0.61190(44) 0.12025(18) 0.066(1) 1.000 Uani
C9 1.1452(2) -0.5499(6) 0.0918(2) 0.086(2) 1.000 Uani
C10 1.18717(18) -0.35147(69) 0.12075(22) 0.083(2) 1.000 Uani
C11 1.12995(17) -0.20881(47) 0.17887(20) 0.071(2) 1.000 Uani
C12 1.02913(15) -0.26822(44) 0.20895(18) 0.058(1) 1.000 Uani
C14 0.55072(13) -0.93167(35) 0.20289(14) 0.039(1) 1.000 Uani
C15 0.45271(12) -0.77833(37) 0.16808(15) 0.042(1) 1.000 Uani
C17 0.47957(14) -0.57784(38) 0.24408(16) 0.049(1) 1.000 Uani
C18 0.55542(13) -0.66125(37) 0.35116(15) 0.042(1) 1.000 Uani
C19 0.58657(15) -0.56673(43) 0.46096(17) 0.058(1) 1.000 Uani
C20 0.65929(16) -0.67528(49) 0.54488(16) 0.064(2) 1.000 Uani
C21 0.70117(15) -0.87410(50) 0.52120(16) 0.062(1) 1.000 Uani
C22 0.66937(14) -0.97017(40) 0.41151(16) 0.052(1) 1.000 Uani
C23 0.59672(13) -0.86294(37) 0.32721(14) 0.041(1) 1.000 Uani
H4 0.86123 -0.68615 0.18394 0.043 1.000 Uiso
H5A 0.80455 -0.57894 0.36013 0.055 1.000 Uiso
H5B 0.90055 -0.41114 0.37733 0.055 1.000 Uiso
H6A 0.95672 -0.72025 0.49231 0.080 1.000 Uiso
H6B 1.02902 -0.68885 0.39341 0.080 1.000 Uiso
H6C 0.93302 -0.85665 0.37621 0.080 1.000 Uiso
H8 1.01381 -0.75090 0.09535 0.065 1.000 Uiso
H9 1.18856 -0.65040 0.05479 0.086 1.000 Uiso
H10 1.25467 -0.30457 0.09735 0.083 1.000 Uiso
H11 1.15975 -0.06871 0.20207 0.069 1.000 Uiso
H12 0.98973 -0.16872 0.25125 0.057 1.000 Uiso
H13A 0.60373 -0.94938 0.04253 0.038 1.000 Uiso
H13B 0.69713 -0.98598 0.15033 0.038 1.000 Uiso
H13C 0.65183 -0.75258 0.12023 0.038 1.000 Uiso
H14 0.53082 -1.08197 0.20389 0.039 1.000 Uiso
H15 0.38821 -0.84603 0.18848 0.041 1.000 Uiso
H16 0.39120 -0.82546 -0.00604 0.045 1.000 Uiso
H17A 0.41427 -0.51344 0.26448 0.049 1.000 Uiso
H17B 0.51657 -0.47304 0.20248 0.049 1.000 Uiso
H19 0.55777 -0.42683 0.47616 0.058 1.000 Uiso
H20 0.681(5) -0.609(12) 0.621(5) 0.064 1.000 Uiso
H21 0.74967 -0.95130 0.58080 0.061 1.000 Uiso
H22 0.69837 -1.10717 0.39131 0.052 1.000 Uiso

loop_
_geom_angle_atom_site_label_1
_geom_angle_atom_site_label_2
_geom_angle_atom_site_label_3
_geom_angle
_geom_angle_site_symmetry_1
_geom_angle_site_symmetry_2
_geom_angle_site_symmetry_3
_geom_angle_publ_flag
O1 C2 O3 123.8(2) . . . yes
O1 C2 C4 117.9(2) . . . yes
O3 C2 C4 118.3(2) . . . yes
C2 C4 C5 108.7(2) . . . yes
C2 C4 C7 112.3(2) . . . yes
C5 C4 C7 112.8(2) . . . yes
C4 C5 C6 114.0(2) . . . yes
C4 C7 C8 120.2(3) . . . yes
C4 C7 C12 121.8(2) . . . yes
C8 C7 C12 118.0(2) . . . yes
C7 C8 C9 120.4(3) . . . yes
C8 C9 C10 121.0(3) . . . yes
C9 C10 C11 119.7(3) . . . yes
C10 C11 C12 120.2(3) . . . yes
C7 C12 C11 120.7(3) . . . yes
N13 C14 C15 110.5(2) . . . yes
N13 C14 C23 111.4(2) . . . yes
C15 C14 C23 103.6(2) . . . yes
O16 C15 C14 113.5(2) . . . yes
O16 C15 C17 111.2(2) . . . yes
C14 C15 C17 105.2(2) . . . yes
C15 C17 C18 103.8(2) . . . yes
C17 C18 C19 129.8(3) . . . yes
C17 C18 C23 110.2(2) . . . yes
C19 C18 C23 119.9(2) . . . yes
C18 C19 C20 118.9(3) . . . yes
C19 C20 C21 121.3(2) . . . yes
C20 C21 C22 119.9(2) . . . yes
C21 C22 C23 119.2(3) . . . yes
C14 C23 C18 110.1(2) . . . yes
C14 C23 C22 129.2(2) . . . yes
C18 C23 C22 120.8(2) . . . yes
C15 O16 H16 117.3(2) . . . yes
C14 N13 H13A 111.4(2) . . . yes
C14 N13 H13B 109.4(2) . . . yes
C14 N13 H13C 108.6(2) . . . yes
H13A N13 H13B 109.2(2) . . . yes
H13A N13 H13C 109.2(2) . . . yes
H13B N13 H13C 109.0(2) . . . yes
C2 C4 H4 109.0(2) . . . yes
C5 C4 H4 105.6(2) . . . yes
C7 C4 H4 108.2(2) . . . yes
C4 C5 H5A 108.7(2) . . . yes
C4 C5 H5B 107.6(2) . . . yes
C6 C5 H5A 109.9(3) . . . yes
C6 C5 H5B 107.4(2) . . . yes
H5A C5 H5B 109.0(3) . . . yes
C5 C6 H6A 113.1(3) . . . yes
C5 C6 H6B 109.9(3) . . . yes
C5 C6 H6C 107.4(2) . . . yes
H6A C6 H6B 108.7(3) . . . yes
H6A C6 H6C 108.6(3) . . . yes
H6B C6 H6C 109.0(3) . . . yes
C7 C8 H8 119.7(3) . . . yes
C9 C8 H8 119.8(3) . . . yes
C8 C9 H9 120.6(4) . . . yes
C10 C9 H9 118.3(3) . . . yes
C9 C10 H10 121.5(4) . . . yes
C11 C10 H10 118.7(4) . . . yes
C10 C11 H11 120.6(3) . . . yes
C12 C11 H11 119.2(3) . . . yes
C7 C12 H12 119.3(2) . . . yes
C11 C12 H12 120.0(3) . . . yes
N13 C14 H14 108.8(2) . . . yes
C15 C14 H14 113.9(2) . . . yes
C23 C14 H14 108.7(2) . . . yes
O16 C15 H15 109.0(2) . . . yes
C14 C15 H15 108.6(2) . . . yes
C17 C15 H15 109.3(2) . . . yes
C15 C17 H17A 111.1(2) . . . yes
C15 C17 H17B 110.1(2) . . . yes
C18 C17 H17A 112.4(2) . . . yes
C18 C17 H17B 110.4(2) . . . yes
H17A C17 H17B 109.0(3) . . . yes
C18 C19 H19 119.1(2) . . . yes
C20 C19 H19 122.0(3) . . . yes
C19 C20 H20 118.6(42) . . . yes
C21 C20 H20 120.1(42) . . . yes
C20 C21 H21 121.0(3) . . . yes
C22 C21 H21 119.1(3) . . . yes
C21 C22 H22 122.1(3) . . . yes
C23 C22 H22 118.7(2) . . . yes

loop_
_geom_bond_atom_site_label_1
_geom_bond_atom_site_label_2
_geom_bond_distance
_geom_bond_site_symmetry_1
_geom_bond_site_symmetry_2
_geom_bond_publ_flag
O1 C2 1.271(3) . . yes
O16 C15 1.408(3) . . yes
O3 C2 1.253(4) . . yes
N13 C14 1.488(3) . . yes
C2 C4 1.517(3) . . yes
C4 C5 1.523(3) . . yes
C4 C7 1.513(3) . . yes
C5 C6 1.514(4) . . yes
C7 C8 1.377(4) . . yes
C7 C12 1.388(4) . . yes
C8 C9 1.393(4) . . yes
C9 C10 1.350(6) . . yes
C10 C11 1.365(5) . . yes
C11 C12 1.392(3) . . yes
C14 C15 1.538(3) . . yes
C14 C23 1.506(3) . . yes
C15 C17 1.518(4) . . yes
C17 C18 1.509(3) . . yes
C18 C19 1.382(3) . . yes
C18 C23 1.389(4) . . yes
C19 C20 1.379(4) . . yes
C20 C21 1.375(5) . . yes
C21 C22 1.386(3) . . yes
C22 C23 1.378(3) . . yes
O16 H16 0.960(2) . . yes
N13 H13A 0.960(2) . . yes
N13 H13B 0.961(2) . . yes
N13 H13C 0.960(2) . . yes
C4 H4 0.960(3) . . yes
C5 H5A 0.959(2) . . yes
C5 H5B 0.960(3) . . yes
C6 H6A 0.960(3) . . yes
C6 H6B 0.959(3) . . yes
C6 H6C 0.960(3) . . yes
C8 H8 0.960(3) . . yes
C9 H9 0.960(4) . . yes
C10 H10 0.960(3) . . yes
C11 H11 0.960(3) . . yes
C12 H12 0.960(3) . . yes
C14 H14 0.960(3) . . yes
C15 H15 0.960(2) . . yes
C17 H17A 0.960(2) . . yes
C17 H17B 0.960(3) . . yes
C19 H19 0.960(3) . . yes
C20 H20 0.96(7) . . yes
C21 H21 0.960(3) . . yes
C22 H22 0.960(3) . . yes

loop_
_cod_related_entry_id
_cod_related_entry_database
_cod_related_entry_code
1 ChemSpider 30653686
